data_2208201
loop_
_publ_author_name
'Jian-Yu Jin'
'Li-Xue Zhang'
'San-Nu Zhou'
'Hong-Ping Xiao'
'An-Jiang Zhang'

_publ_section_title 6-(2,4-Difluorophenyl)-3-(3-hydroxypropyl)-7<i>H</i>-1,2,4-triazolo[3,4-<i>b</i>][1,3,4]thiadiazine
_journal_coeditor_code WN6415
_journal_issue 2
_journal_name_full 'Acta Crystallographica Section E'
_journal_page_first o794
_journal_page_last o796
_journal_paper_doi 10.1107/S1600536806002716
_journal_volume 62
_journal_year 2006
_chemical_formula_iupac 'C13 H12 F2 N4 O S'
_chemical_formula_moiety 'C13 H12 F2 N4 O S'
_chemical_formula_sum 'C13 H12 F2 N4 O S'
_chemical_formula_weight 310.33
_chemical_name_systematic
;
6-(2,4-Difluorophenyl)-3-(3-hydroxypropyl)-7H-1,2,4-
triazolo[3,4-b][1,3,4]thiadiazine
;
_space_group_IT_number 14
_symmetry_cell_setting monoclinic
_symmetry_space_group_name_Hall '-P 2ybc'
_symmetry_space_group_name_H-M 'P 1 21/c 1'
_atom_sites_solution_hydrogens geom
_atom_sites_solution_primary direct
_atom_sites_solution_secondary difmap
_audit_creation_method SHELXL-97
_cell_angle_alpha 90.00
_cell_angle_beta 101.174(2)
_cell_angle_gamma 90.00
_cell_formula_units_Z 4
_cell_length_a 16.0230(14)
_cell_length_b 11.0368(10)
_cell_length_c 7.8738(7)
_cell_measurement_reflns_used 2391
_cell_measurement_temperature 298(2)
_cell_measurement_theta_max 25.08
_cell_measurement_theta_min 2.26
_cell_volume 1366.0(2)
_computing_cell_refinement 'SAINT (Bruker, 2002)'
_computing_data_collection 'SMART (Bruker, 2002)'
_computing_data_reduction SAINT
_computing_molecular_graphics 'SHELXTL (Bruker, 2002)'
_computing_publication_material SHELXL97
_computing_structure_refinement 'SHELXL97 (Sheldrick, 1997)'
_computing_structure_solution 'SHELXS97 (Sheldrick, 1997)'
_diffrn_ambient_temperature 298(2)
_diffrn_measured_fraction_theta_full 0.996
_diffrn_measured_fraction_theta_max 0.996
_diffrn_measurement_device_type 'Bruker APEX area-detector'
_diffrn_measurement_method '\f and \w'
_diffrn_radiation_monochromator graphite
_diffrn_radiation_source 'fine-focus sealed tube'
_diffrn_radiation_type MoK\a
_diffrn_radiation_wavelength 0.71073
_diffrn_reflns_av_R_equivalents 0.0240
_diffrn_reflns_av_sigmaI/netI 0.0270
_diffrn_reflns_limit_h_max 18
_diffrn_reflns_limit_h_min -19
_diffrn_reflns_limit_k_max 10
_diffrn_reflns_limit_k_min -13
_diffrn_reflns_limit_l_max 8
_diffrn_reflns_limit_l_min -9
_diffrn_reflns_number 7092
_diffrn_reflns_theta_full 25.20
_diffrn_reflns_theta_max 25.20
_diffrn_reflns_theta_min 1.30
_diffrn_standards_number 0
_exptl_absorpt_coefficient_mu 0.264
_exptl_absorpt_correction_T_max 0.9692
_exptl_absorpt_correction_T_min 0.9062
_exptl_absorpt_correction_type multi-scan
_exptl_absorpt_process_details '(SADABS; Bruker, 2002)'
_exptl_crystal_colour Colorless
_exptl_crystal_density_diffrn 1.509
_exptl_crystal_density_method 'not measured'
_exptl_crystal_description Block
_exptl_crystal_F_000 640
_exptl_crystal_size_max 0.38
_exptl_crystal_size_mid 0.28
_exptl_crystal_size_min 0.08
_refine_diff_density_max 0.267
_refine_diff_density_min -0.319
_refine_ls_extinction_method none
_refine_ls_goodness_of_fit_ref 1.265
_refine_ls_hydrogen_treatment constr
_refine_ls_matrix_type full
_refine_ls_number_parameters 191
_refine_ls_number_reflns 2454
_refine_ls_number_restraints 0
_refine_ls_restrained_S_all 1.265
_refine_ls_R_factor_all 0.0698
_refine_ls_R_factor_gt 0.0624
_refine_ls_shift/su_max 0.000
_refine_ls_shift/su_mean 0.000
_refine_ls_structure_factor_coef Fsqd
_refine_ls_weighting_details 'calc w=1/[\s^2^(Fo^2^)+(0.0803P)^2^+0.4963P] where P=(Fo^2^+2Fc^2^)/3'
_refine_ls_weighting_scheme calc
_refine_ls_wR_factor_gt 0.1535
_refine_ls_wR_factor_ref 0.1655
_reflns_number_gt 2269
_reflns_number_total 2454
_reflns_threshold_expression I>2\s(I)
_cod_data_source_file wn6415.cif
_cod_data_source_block I
_cod_depositor_comments
;
The following automatic conversions were performed:
'_symmetry_cell_setting' value 'Monoclinic' changed to 'monoclinic'
according to '/home/saulius/struct/CIF-dictionaries/cif_core.dic'
dictionary named 'cif_core.dic' version 2.4.1 from 2010-06-29.

Automatic conversion script
Id: cif_fix_enum 1527 2010-12-29 10:47:43Z saulius 

The following automatic conversions were performed:

'_symmetry_cell_setting' value 'Monoclinic' changed to 'monoclinic'
according to /home/saulius/struct/CIF-dictionaries/cif_core.dic
dictionary named 'cif_core.dic' version 2.4.1 from 2010-06-29.

Automatic conversion script
Id: cif_fix_values 1715 2011-07-08 13:25:40Z adriana 
;
_cod_original_sg_symbol_H-M 'P 21/c'
_cod_database_code 2208201
_cod_database_fobs_code 2208201

loop_
_symmetry_equiv_pos_as_xyz
'x, y, z'
'-x, y+1/2, -z+1/2'
'-x, -y, -z'
'x, -y-1/2, z-1/2'

loop_
_atom_site_label
_atom_site_fract_x
_atom_site_fract_y
_atom_site_fract_z
_atom_site_U_iso_or_equiv
_atom_site_adp_type
_atom_site_calc_flag
_atom_site_refinement_flags
_atom_site_occupancy
_atom_site_type_symbol
S1 0.86205(5) 0.30131(7) 0.02864(11) 0.0452(3) Uani d . 1 S
F1 0.97050(12) 0.61200(18) 0.1265(4) 0.0767(7) Uani d . 1 F
F2 0.89332(16) 1.01841(17) 0.0490(3) 0.0739(7) Uani d . 1 F
O1 0.4116(2) 0.5129(3) 0.1878(4) 0.0859(10) Uani d . 1 O
H1 0.4020 0.5692 0.2493 0.129 Uiso calc R 1 H
N1 0.74191(14) 0.4995(2) 0.1420(3) 0.0350(6) Uani d . 1 N
N2 0.71763(14) 0.3783(2) 0.1226(3) 0.0330(5) Uani d . 1 N
N3 0.72191(16) 0.1807(2) 0.0935(4) 0.0426(6) Uani d . 1 N
N4 0.64671(16) 0.2141(2) 0.1479(4) 0.0424(6) Uani d . 1 N
C1 0.90852(19) 0.6980(3) 0.0939(5) 0.0448(8) Uani d . 1 C
C2 0.9337(2) 0.8161(3) 0.0898(5) 0.0533(9) Uani d . 1 C
H2 0.9909 0.8376 0.1072 0.064 Uiso calc R 1 H
C3 0.8705(2) 0.9011(3) 0.0586(4) 0.0461(8) Uani d . 1 C
C4 0.7862(2) 0.8729(3) 0.0379(4) 0.0470(8) Uani d . 1 C
H4 0.7449 0.9332 0.0201 0.056 Uiso calc R 1 H
C5 0.76378(19) 0.7525(3) 0.0438(4) 0.0408(7) Uani d . 1 C
H5 0.7066 0.7319 0.0300 0.049 Uiso calc R 1 H
C6 0.82504(17) 0.6609(2) 0.0703(4) 0.0341(6) Uani d . 1 C
C7 0.79985(17) 0.5318(2) 0.0607(4) 0.0345(6) Uani d . 1 C
C8 0.8364(2) 0.4511(3) -0.0607(4) 0.0399(7) Uani d . 1 C
H8A 0.8875 0.4882 -0.0859 0.048 Uiso calc R 1 H
H8B 0.7957 0.4438 -0.1688 0.048 Uiso calc R 1 H
C9 0.76282(18) 0.2808(2) 0.0809(4) 0.0347(6) Uani d . 1 C
C10 0.64569(18) 0.3315(2) 0.1651(4) 0.0355(7) Uani d . 1 C
C11 0.57841(18) 0.4055(3) 0.2206(4) 0.0408(7) Uani d . 1 C
H11A 0.5661 0.4749 0.1442 0.049 Uiso calc R 1 H
H11B 0.5996 0.4357 0.3366 0.049 Uiso calc R 1 H
C12 0.4967(2) 0.3360(3) 0.2195(5) 0.0494(8) Uani d . 1 C
H12A 0.4728 0.3112 0.1019 0.059 Uiso calc R 1 H
H12B 0.5094 0.2634 0.2891 0.059 Uiso calc R 1 H
C13 0.4322(2) 0.4100(3) 0.2887(5) 0.0554(9) Uani d . 1 C
H13A 0.3815 0.3620 0.2880 0.066 Uiso calc R 1 H
H13B 0.4551 0.4334 0.4073 0.066 Uiso calc R 1 H

loop_
_atom_site_aniso_label
_atom_site_aniso_U_11
_atom_site_aniso_U_22
_atom_site_aniso_U_33
_atom_site_aniso_U_12
_atom_site_aniso_U_13
_atom_site_aniso_U_23
S1 0.0404(5) 0.0322(5) 0.0679(6) 0.0071(3) 0.0227(4) 0.0042(3)
F1 0.0377(11) 0.0442(11) 0.144(2) 0.0070(9) 0.0077(12) -0.0022(13)
F2 0.0902(16) 0.0271(10) 0.1149(19) -0.0131(10) 0.0454(14) -0.0015(10)
O1 0.104(2) 0.089(2) 0.0694(18) 0.0534(19) 0.0278(17) 0.0014(16)
N1 0.0354(13) 0.0268(12) 0.0433(14) -0.0009(10) 0.0092(10) -0.0006(10)
N2 0.0331(12) 0.0245(12) 0.0427(13) -0.0021(9) 0.0106(10) 0.0008(10)
N3 0.0427(14) 0.0274(13) 0.0597(17) 0.0012(10) 0.0149(12) 0.0018(11)
N4 0.0413(14) 0.0311(14) 0.0575(17) -0.0009(11) 0.0166(12) 0.0020(11)
C1 0.0365(16) 0.0340(17) 0.065(2) 0.0045(13) 0.0139(15) -0.0014(14)
C2 0.0429(18) 0.0419(19) 0.079(2) -0.0124(15) 0.0211(17) -0.0091(17)
C3 0.063(2) 0.0249(16) 0.0560(19) -0.0070(14) 0.0257(16) -0.0053(13)
C4 0.055(2) 0.0295(16) 0.058(2) 0.0089(14) 0.0134(16) -0.0009(14)
C5 0.0379(16) 0.0347(16) 0.0509(18) 0.0014(13) 0.0115(13) -0.0032(13)
C6 0.0357(15) 0.0286(15) 0.0399(16) -0.0012(11) 0.0120(12) -0.0015(12)
C7 0.0328(15) 0.0288(15) 0.0420(16) 0.0005(11) 0.0075(12) 0.0000(12)
C8 0.0467(17) 0.0264(15) 0.0510(18) 0.0000(12) 0.0206(14) 0.0005(12)
C9 0.0370(15) 0.0268(14) 0.0409(16) 0.0047(11) 0.0092(12) 0.0016(12)
C10 0.0375(16) 0.0295(15) 0.0401(16) -0.0017(12) 0.0088(12) 0.0019(12)
C11 0.0384(16) 0.0328(17) 0.0544(18) 0.0009(12) 0.0170(14) -0.0015(13)
C12 0.0410(18) 0.0399(18) 0.071(2) -0.0003(14) 0.0202(16) -0.0055(16)
C13 0.0468(19) 0.051(2) 0.073(2) -0.0041(16) 0.0215(18) -0.0057(18)

loop_
_atom_type_symbol
_atom_type_description
_atom_type_scat_dispersion_real
_atom_type_scat_dispersion_imag
_atom_type_scat_source
C C 0.0033 0.0016 'International Tables Vol C Tables 4.2.6.8 and 6.1.1.4'
H H 0.0000 0.0000 'International Tables Vol C Tables 4.2.6.8 and 6.1.1.4'
N N 0.0061 0.0033 'International Tables Vol C Tables 4.2.6.8 and 6.1.1.4'
O O 0.0106 0.0060 'International Tables Vol C Tables 4.2.6.8 and 6.1.1.4'
F F 0.0171 0.0103 'International Tables Vol C Tables 4.2.6.8 and 6.1.1.4'
S S 0.1246 0.1234 'International Tables Vol C Tables 4.2.6.8 and 6.1.1.4'

loop_
_geom_angle_atom_site_label_1
_geom_angle_atom_site_label_2
_geom_angle_atom_site_label_3
_geom_angle
_geom_angle_publ_flag
C9 S1 C8 93.56(13) yes
C13 O1 H1 109.5 ?
C7 N1 N2 115.3(2) ?
C10 N2 C9 105.8(2) yes
C10 N2 N1 124.6(2) yes
C9 N2 N1 129.1(2) yes
C9 N3 N4 106.0(2) ?
C10 N4 N3 108.7(2) ?
F1 C1 C2 117.5(3) ?
F1 C1 C6 118.2(3) ?
C2 C1 C6 124.4(3) ?
C1 C2 C3 116.5(3) ?
C1 C2 H2 121.8 ?
C3 C2 H2 121.8 ?
F2 C3 C4 119.0(3) ?
F2 C3 C2 117.9(3) ?
C4 C3 C2 123.2(3) ?
C3 C4 C5 118.3(3) ?
C3 C4 H4 120.9 ?
C5 C4 H4 120.9 ?
C4 C5 C6 121.5(3) ?
C4 C5 H5 119.3 ?
C6 C5 H5 119.3 ?
C1 C6 C5 116.2(3) ?
C1 C6 C7 122.8(3) ?
C5 C6 C7 120.9(3) ?
N1 C7 C6 117.5(2) ?
N1 C7 C8 124.3(2) ?
C6 C7 C8 117.8(2) ?
C7 C8 S1 112.3(2) ?
C7 C8 H8A 109.1 ?
S1 C8 H8A 109.1 ?
C7 C8 H8B 109.1 ?
S1 C8 H8B 109.1 ?
H8A C8 H8B 107.9 ?
N3 C9 N2 110.6(2) yes
N3 C9 S1 129.0(2) yes
N2 C9 S1 120.3(2) yes
N4 C10 N2 108.8(2) ?
N4 C10 C11 127.0(3) ?
N2 C10 C11 124.1(2) ?
C10 C11 C12 113.3(2) ?
C10 C11 H11A 108.9 ?
C12 C11 H11A 108.9 ?
C10 C11 H11B 108.9 ?
C12 C11 H11B 108.9 ?
H11A C11 H11B 107.7 ?
C13 C12 C11 112.2(3) ?
C13 C12 H12A 109.2 ?
C11 C12 H12A 109.2 ?
C13 C12 H12B 109.2 ?
C11 C12 H12B 109.2 ?
H12A C12 H12B 107.9 ?
O1 C13 C12 110.0(3) ?
O1 C13 H13A 109.7 ?
C12 C13 H13A 109.7 ?
O1 C13 H13B 109.7 ?
C12 C13 H13B 109.7 ?
H13A C13 H13B 108.2 ?

loop_
_geom_bond_atom_site_label_1
_geom_bond_atom_site_label_2
_geom_bond_distance
_geom_bond_publ_flag
S1 C9 1.733(3) yes
S1 C8 1.812(3) yes
F1 C1 1.362(3) ?
F2 C3 1.352(3) ?
O1 C13 1.389(4) ?
O1 H1 0.8200 ?
N1 C7 1.277(4) yes
N1 N2 1.393(3) yes
N2 C10 1.363(4) yes
N2 C9 1.372(3) yes
N3 C9 1.298(4) yes
N3 N4 1.404(4) yes
N4 C10 1.303(4) yes
C1 C2 1.367(4) ?
C1 C6 1.377(4) ?
C2 C3 1.368(5) ?
C2 H2 0.9300 ?
C3 C4 1.365(5) ?
C4 C5 1.379(4) ?
C4 H4 0.9300 ?
C5 C6 1.396(4) ?
C5 H5 0.9300 ?
C6 C7 1.479(4) ?
C7 C8 1.505(4) yes
C8 H8A 0.9700 ?
C8 H8B 0.9700 ?
C10 C11 1.484(4) ?
C11 C12 1.516(4) ?
C11 H11A 0.9700 ?
C11 H11B 0.9700 ?
C12 C13 1.499(4) ?
C12 H12A 0.9700 ?
C12 H12B 0.9700 ?
C13 H13A 0.9700 ?
C13 H13B 0.9700 ?

loop_
_geom_hbond_atom_site_label_D
_geom_hbond_atom_site_label_H
_geom_hbond_atom_site_label_A
_geom_hbond_site_symmetry_A
_geom_hbond_distance_DH
_geom_hbond_distance_HA
_geom_hbond_distance_DA
_geom_hbond_angle_DHA
O1 H1 N4 2_655 0.82 2.02 2.819(4) 166

loop_
_geom_torsion_atom_site_label_1
_geom_torsion_atom_site_label_2
_geom_torsion_atom_site_label_3
_geom_torsion_atom_site_label_4
_geom_torsion
_geom_torsion_publ_flag
C7 N1 N2 C10 -164.9(3) ?
C7 N1 N2 C9 24.4(4) ?
C9 N3 N4 C10 0.1(3) ?
F1 C1 C2 C3 -179.4(3) ?
C6 C1 C2 C3 -0.4(5) ?
C1 C2 C3 F2 -178.2(3) ?
C1 C2 C3 C4 2.1(5) ?
F2 C3 C4 C5 178.5(3) ?
C2 C3 C4 C5 -1.9(5) ?
C3 C4 C5 C6 0.0(5) ?
F1 C1 C6 C5 177.6(3) ?
C2 C1 C6 C5 -1.3(5) ?
F1 C1 C6 C7 -6.5(5) ?
C2 C1 C6 C7 174.6(3) ?
C4 C5 C6 C1 1.5(4) ?
C4 C5 C6 C7 -174.4(3) ?
N2 N1 C7 C6 177.2(2) ?
N2 N1 C7 C8 4.8(4) ?
C1 C6 C7 N1 137.2(3) yes
C5 C6 C7 N1 -47.1(4) yes
C1 C6 C7 C8 -50.0(4) yes
C5 C6 C7 C8 125.7(3) yes
N1 C7 C8 S1 -45.9(4) ?
C6 C7 C8 S1 141.8(2) ?
C9 S1 C8 C7 50.7(2) ?
N4 N3 C9 N2 -0.7(3) ?
N4 N3 C9 S1 177.0(2) ?
C10 N2 C9 N3 1.0(3) ?
N1 N2 C9 N3 173.1(3) ?
C10 N2 C9 S1 -176.9(2) ?
N1 N2 C9 S1 -4.8(4) ?
C8 S1 C9 N3 152.4(3) ?
C8 S1 C9 N2 -30.2(3) ?
N3 N4 C10 N2 0.5(3) ?
N3 N4 C10 C11 -179.8(3) ?
C9 N2 C10 N4 -0.9(3) ?
N1 N2 C10 N4 -173.4(2) ?
C9 N2 C10 C11 179.4(3) ?
N1 N2 C10 C11 6.9(4) ?
N4 C10 C11 C12 -13.2(5) yes
N2 C10 C11 C12 166.4(3) yes
C10 C11 C12 C13 175.7(3) yes
C11 C12 C13 O1 60.4(4) yes

loop_
_cod_related_entry_id
_cod_related_entry_database
_cod_related_entry_code
1 ChemSpider 21126465
